data_7041567
loop_
_publ_author_name
'Dong, Yu-Wei'
'Fan, Rui-Qing'
'Chen, Wei'
'Zhang, Hui-Jie'
'Song, Yang'
'Du, Xi'
'Wang, Ping'
'Wei, Li-Guo'
'Yang, Yu-Lin'

_publ_section_title
;
 Different conjugated system Zn(ii) Schiff base complexes: supramolecular
 structure, luminescent properties, and applications in the PMMA-doped
 hybrid materials.
;
_journal_issue 4
_journal_name_full 'Dalton transactions (Cambridge, England : 2003)'
_journal_page_first 1266
_journal_page_last 1276
_journal_paper_doi 10.1039/c6dt04159k
_journal_volume 46
_journal_year 2017
_chemical_formula_sum 'C22 H22 Cl4 N4 O2 Zn2'
_chemical_formula_weight 647.02
_chemical_name_systematic
; 
 ? 
;
_space_group_IT_number 14
_symmetry_cell_setting triclinic
_symmetry_space_group_name_Hall '-P 2ybc'
_symmetry_space_group_name_H-M 'P 1 21/c 1'
_atom_sites_solution_hydrogens geom
_atom_sites_solution_primary direct
_atom_sites_solution_secondary difmap
_audit_creation_method SHELXL-97
_audit_update_record
;
2016-10-10 deposited with the CCDC.
2016-12-23 downloaded from the CCDC.
;
_cell_angle_alpha 90.00
_cell_angle_beta 118.539(11)
_cell_angle_gamma 90.00
_cell_formula_units_Z 4
_cell_length_a 15.062(2)
_cell_length_b 12.7531(19)
_cell_length_c 15.887(2)
_cell_measurement_reflns_used 4857
_cell_measurement_temperature 299(2)
_cell_measurement_theta_max 25.36
_cell_measurement_theta_min 3.02
_cell_volume 2680.9(7)
_computing_structure_refinement 'SHELXL-97 (Sheldrick, 1997)'
_computing_structure_solution 'SHELXS-97 (Sheldrick, 1990)'
_diffrn_ambient_temperature 299(2)
_diffrn_measured_fraction_theta_full 0.989
_diffrn_measured_fraction_theta_max 0.989
_diffrn_measurement_device_type 'Bruker Smart APEX CCD area detector'
_diffrn_measurement_method 'phi and omega scans'
_diffrn_radiation_monochromator graphite
_diffrn_radiation_source 'fine-focus sealed tube'
_diffrn_radiation_type MoK\a
_diffrn_radiation_wavelength 0.71073
_diffrn_reflns_av_R_equivalents 0.1231
_diffrn_reflns_av_sigmaI/netI 0.1085
_diffrn_reflns_limit_h_max 17
_diffrn_reflns_limit_h_min -17
_diffrn_reflns_limit_k_max 15
_diffrn_reflns_limit_k_min -15
_diffrn_reflns_limit_l_max 19
_diffrn_reflns_limit_l_min -17
_diffrn_reflns_number 17777
_diffrn_reflns_theta_full 25.36
_diffrn_reflns_theta_max 25.36
_diffrn_reflns_theta_min 3.02
_exptl_absorpt_coefficient_mu 2.215
_exptl_absorpt_correction_T_max 0.7846
_exptl_absorpt_correction_T_min 0.7371
_exptl_absorpt_correction_type multi-scan
_exptl_crystal_colour colorless
_exptl_crystal_density_diffrn 1.603
_exptl_crystal_density_method 'not measured'
_exptl_crystal_description block
_exptl_crystal_F_000 1304
_exptl_crystal_size_max 0.381
_exptl_crystal_size_mid 0.253
_exptl_crystal_size_min 0.141
_refine_diff_density_max 0.495
_refine_diff_density_min -0.306
_refine_diff_density_rms 0.077
_refine_ls_extinction_method none
_refine_ls_goodness_of_fit_ref 0.795
_refine_ls_hydrogen_treatment mixed
_refine_ls_matrix_type full
_refine_ls_number_parameters 307
_refine_ls_number_reflns 4857
_refine_ls_number_restraints 0
_refine_ls_restrained_S_all 0.795
_refine_ls_R_factor_all 0.1450
_refine_ls_R_factor_gt 0.0480
_refine_ls_shift/su_max 0.008
_refine_ls_shift/su_mean 0.001
_refine_ls_structure_factor_coef Fsqd
_refine_ls_weighting_details 'calc w=1/[\s^2^(Fo^2^)+(0.1000P)^2^+0.0000P] where P=(Fo^2^+2Fc^2^)/3'
_refine_ls_weighting_scheme calc
_refine_ls_wR_factor_gt 0.1166
_refine_ls_wR_factor_ref 0.1692
_reflns_number_gt 2227
_reflns_number_total 4857
_reflns_threshold_expression >2sigma(I)
_cod_data_source_file c6dt04159k2.cif
_cod_data_source_block Zn4
_cod_depositor_comments
;
The following automatic conversions were performed:

'_symmetry_cell_setting' value 'Triclinic' changed to 'triclinic'
according to
/usr/data/users/saulius/crontab/automatic-downloads/rss-feeds/RSC/lib/dictionaries/cif_core.dic
dictionary named 'cif_core.dic' version 2.4.2 from 2011-04-26.

Automatic conversion script
Id: cif_fix_values 4268 2015-11-12 08:31:59Z antanas 

 Adding full bibliography for 7041564--7041568.cif.
;
_cod_original_cell_volume 2680.9(6)
_cod_original_sg_symbol_Hall -p_2ybc
_cod_original_sg_symbol_H-M 'P 21/c   '
_cod_database_code 7041567

loop_
_symmetry_equiv_pos_as_xyz
'x, y, z'
'-x, y+1/2, -z+1/2'
'-x, -y, -z'
'x, -y-1/2, z-1/2'

loop_
_atom_site_label
_atom_site_type_symbol
_atom_site_fract_x
_atom_site_fract_y
_atom_site_fract_z
_atom_site_U_iso_or_equiv
_atom_site_adp_type
_atom_site_occupancy
_atom_site_symmetry_multiplicity
_atom_site_calc_flag
_atom_site_refinement_flags
Zn1 Zn 0.19459(6) 0.56020(7) 0.00195(6) 0.0467(3) Uani 1 1 d .
Zn2 Zn 0.27139(6) 0.44011(7) 0.55023(6) 0.0454(3) Uani 1 1 d .
Cl1 Cl 0.35829(15) 0.57691(16) 0.04911(16) 0.0628(6) Uani 1 1 d .
Cl2 Cl 0.10967(16) 0.69458(17) 0.01317(17) 0.0681(6) Uani 1 1 d .
Cl3 Cl 0.35533(18) 0.30771(18) 0.53593(19) 0.0814(8) Uani 1 1 d .
Cl4 Cl 0.10757(15) 0.42109(17) 0.49559(17) 0.0667(6) Uani 1 1 d .
O1 O 0.1430(5) 0.6209(4) -0.2102(4) 0.0659(16) Uani 1 1 d .
O2 O 0.3385(4) 0.3771(4) 0.7647(4) 0.0621(15) Uani 1 1 d .
N1 N 0.1309(5) 0.4848(5) -0.1290(4) 0.0481(16) Uani 1 1 d .
N2 N 0.3421(4) 0.5147(5) 0.6822(4) 0.0429(15) Uani 1 1 d .
N3 N 0.1577(5) 0.4178(5) 0.0408(5) 0.0574(18) Uani 1 1 d .
N4 N 0.2884(5) 0.5889(5) 0.5078(5) 0.0525(17) Uani 1 1 d .
C1 C 0.1107(6) 0.3827(6) -0.1213(6) 0.052(2) Uani 1 1 d .
C2 C 0.0770(7) 0.3159(7) -0.1979(7) 0.071(3) Uani 1 1 d .
H2A H 0.0629 0.2462 -0.1917 0.085 Uiso 1 1 calc R
C3 C 0.0643(6) 0.3537(8) -0.2849(7) 0.070(3) Uani 1 1 d .
H3A H 0.0417 0.3092 -0.3375 0.084 Uiso 1 1 calc R
C4 C 0.0849(6) 0.4555(7) -0.2928(6) 0.062(2) Uani 1 1 d .
H4A H 0.0760 0.4823 -0.3508 0.075 Uiso 1 1 calc R
C5 C 0.1195(6) 0.5186(7) -0.2124(6) 0.053(2) Uani 1 1 d .
C6 C 0.1253(6) 0.3523(6) -0.0269(6) 0.059(2) Uani 1 1 d .
H6A H 0.1105 0.2842 -0.0166 0.070 Uiso 1 1 calc R
C7 C 0.1394(7) 0.6675(7) -0.2942(6) 0.069(2) Uani 1 1 d .
H7A H 0.1579 0.7401 -0.2820 0.103 Uiso 1 1 calc R
H7B H 0.0722 0.6616 -0.3469 0.103 Uiso 1 1 calc R
H7C H 0.1859 0.6318 -0.3097 0.103 Uiso 1 1 calc R
C8 C 0.3634(6) 0.6165(6) 0.6740(6) 0.0477(19) Uani 1 1 d .
C9 C 0.4094(6) 0.6815(7) 0.7523(7) 0.067(2) Uani 1 1 d .
H9A H 0.4266 0.7500 0.7460 0.080 Uiso 1 1 calc R
C10 C 0.4293(7) 0.6424(7) 0.8401(7) 0.073(3) Uani 1 1 d .
H10A H 0.4587 0.6854 0.8938 0.088 Uiso 1 1 calc R
C11 C 0.4065(6) 0.5411(7) 0.8494(6) 0.065(3) Uani 1 1 d .
H11A H 0.4194 0.5142 0.9086 0.078 Uiso 1 1 calc R
C12 C 0.3631(5) 0.4789(6) 0.7667(6) 0.0462(19) Uani 1 1 d .
C13 C 0.3309(6) 0.6519(6) 0.5767(7) 0.059(2) Uani 1 1 d .
H13A H 0.3416 0.7212 0.5654 0.071 Uiso 1 1 calc R
C14 C 0.3587(7) 0.3280(8) 0.8535(6) 0.084(3) Uani 1 1 d .
H14A H 0.3371 0.2561 0.8418 0.125 Uiso 1 1 calc R
H14B H 0.3226 0.3641 0.8808 0.125 Uiso 1 1 calc R
H14C H 0.4299 0.3308 0.8972 0.125 Uiso 1 1 calc R
C15 C 0.2390(6) 0.4479(6) 0.2157(6) 0.053(2) Uani 1 1 d .
C16 C 0.2110(6) 0.5073(6) 0.2720(6) 0.057(2) Uani 1 1 d .
H16A H 0.1432 0.5093 0.2565 0.069 Uiso 1 1 calc R
C17 C 0.2794(6) 0.5635(6) 0.3498(6) 0.054(2) Uani 1 1 d .
C18 C 0.3780(7) 0.5612(7) 0.3718(6) 0.068(2) Uani 1 1 d .
H18A H 0.4253 0.5983 0.4247 0.082 Uiso 1 1 calc R
C19 C 0.4093(7) 0.5046(9) 0.3167(7) 0.082(3) Uani 1 1 d .
H19A H 0.4770 0.5050 0.3317 0.099 Uiso 1 1 calc R
C20 C 0.3406(7) 0.4477(7) 0.2399(7) 0.072(3) Uani 1 1 d .
H20A H 0.3622 0.4086 0.2037 0.087 Uiso 1 1 calc R
C21 C 0.1643(8) 0.3865(8) 0.1325(7) 0.081(3) Uani 1 1 d .
H21A H 0.1824 0.3128 0.1434 0.097 Uiso 1 1 calc R
H21B H 0.0982 0.3944 0.1282 0.097 Uiso 1 1 calc R
C22 C 0.2458(7) 0.6289(7) 0.4089(6) 0.069(3) Uani 1 1 d .
H22A H 0.2672 0.7009 0.4104 0.082 Uiso 1 1 calc R
H22B H 0.1726 0.6281 0.3791 0.082 Uiso 1 1 calc R

loop_
_atom_site_aniso_label
_atom_site_aniso_U_11
_atom_site_aniso_U_22
_atom_site_aniso_U_33
_atom_site_aniso_U_23
_atom_site_aniso_U_13
_atom_site_aniso_U_12
Zn1 0.0564(6) 0.0410(5) 0.0430(6) -0.0042(4) 0.0241(5) -0.0054(4)
Zn2 0.0514(6) 0.0412(5) 0.0414(6) -0.0050(4) 0.0204(5) 0.0048(4)
Cl1 0.0571(13) 0.0589(14) 0.0768(16) -0.0032(11) 0.0355(12) 0.0020(10)
Cl2 0.0694(15) 0.0636(14) 0.0741(17) -0.0070(12) 0.0366(13) 0.0089(11)
Cl3 0.0793(17) 0.0691(16) 0.0897(19) -0.0185(14) 0.0356(15) 0.0245(13)
Cl4 0.0476(12) 0.0685(15) 0.0718(16) -0.0129(12) 0.0186(11) 0.0021(10)
O1 0.094(5) 0.058(4) 0.048(4) 0.004(3) 0.036(4) -0.005(3)
O2 0.079(4) 0.060(4) 0.043(4) 0.004(3) 0.025(3) -0.006(3)
N1 0.056(4) 0.054(4) 0.030(4) -0.004(3) 0.017(3) -0.003(3)
N2 0.045(4) 0.043(4) 0.041(4) -0.006(3) 0.020(3) 0.001(3)
N3 0.065(4) 0.059(5) 0.050(4) -0.005(4) 0.028(4) -0.017(4)
N4 0.069(5) 0.044(4) 0.055(5) 0.006(3) 0.037(4) 0.011(3)
C1 0.063(5) 0.042(5) 0.047(5) -0.010(4) 0.024(5) -0.010(4)
C2 0.077(6) 0.061(6) 0.067(7) -0.020(5) 0.028(6) -0.004(5)
C3 0.065(6) 0.083(7) 0.051(6) -0.034(5) 0.019(5) 0.000(5)
C4 0.065(6) 0.078(7) 0.033(5) -0.008(5) 0.015(4) 0.012(5)
C5 0.054(5) 0.057(5) 0.050(6) -0.003(4) 0.026(5) 0.000(4)
C6 0.074(6) 0.043(5) 0.062(6) -0.002(4) 0.035(5) -0.008(4)
C7 0.077(6) 0.088(7) 0.049(6) 0.011(5) 0.035(5) -0.001(5)
C8 0.052(5) 0.046(5) 0.054(6) -0.011(4) 0.031(4) -0.001(4)
C9 0.068(6) 0.055(6) 0.077(7) -0.012(5) 0.035(6) -0.009(5)
C10 0.073(7) 0.060(6) 0.068(7) -0.023(5) 0.019(6) -0.008(5)
C11 0.054(5) 0.095(8) 0.031(5) -0.017(5) 0.009(4) 0.009(5)
C12 0.043(5) 0.049(5) 0.043(5) -0.002(4) 0.018(4) 0.006(4)
C13 0.074(6) 0.037(5) 0.081(7) -0.001(5) 0.048(6) 0.004(4)
C14 0.094(7) 0.101(8) 0.051(6) 0.022(6) 0.030(6) -0.002(6)
C15 0.066(6) 0.053(5) 0.041(5) 0.008(4) 0.026(4) -0.011(4)
C16 0.061(6) 0.060(5) 0.053(6) 0.014(4) 0.029(5) -0.001(5)
C17 0.063(5) 0.057(5) 0.049(5) 0.019(5) 0.033(5) 0.012(5)
C18 0.060(6) 0.095(7) 0.045(5) -0.001(5) 0.021(5) -0.013(5)
C19 0.055(6) 0.133(9) 0.063(7) 0.001(7) 0.032(5) 0.009(6)
C20 0.084(7) 0.083(7) 0.061(6) 0.003(6) 0.044(6) 0.011(6)
C21 0.104(8) 0.079(7) 0.066(7) 0.007(5) 0.046(6) -0.028(6)
C22 0.093(7) 0.062(6) 0.057(6) 0.020(5) 0.041(6) 0.033(5)

loop_
_atom_type_symbol
_atom_type_description
_atom_type_scat_dispersion_real
_atom_type_scat_dispersion_imag
_atom_type_scat_source
C C 0.0033 0.0016 'International Tables Vol C Tables 4.2.6.8 and 6.1.1.4'
H H 0.0000 0.0000 'International Tables Vol C Tables 4.2.6.8 and 6.1.1.4'
Cl Cl 0.1484 0.1585 'International Tables Vol C Tables 4.2.6.8 and 6.1.1.4'
N N 0.0061 0.0033 'International Tables Vol C Tables 4.2.6.8 and 6.1.1.4'
O O 0.0106 0.0060 'International Tables Vol C Tables 4.2.6.8 and 6.1.1.4'
Zn Zn 0.2839 1.4301 'International Tables Vol C Tables 4.2.6.8 and 6.1.1.4'

loop_
_geom_angle_atom_site_label_1
_geom_angle_atom_site_label_2
_geom_angle_atom_site_label_3
_geom_angle
N1 Zn1 N3 80.3(3)
N1 Zn1 Cl2 115.90(19)
N3 Zn1 Cl2 114.15(19)
N1 Zn1 Cl1 106.95(17)
N3 Zn1 Cl1 113.3(2)
Cl2 Zn1 Cl1 119.61(9)
N2 Zn2 N4 79.9(3)
N2 Zn2 Cl3 114.59(18)
N4 Zn2 Cl3 120.42(18)
N2 Zn2 Cl4 112.73(16)
N4 Zn2 Cl4 105.21(19)
Cl3 Zn2 Cl4 117.94(9)
C5 O1 C7 118.9(7)
C12 O2 C14 118.1(7)
C5 N1 C1 118.4(7)
C5 N1 Zn1 129.2(6)
C1 N1 Zn1 111.9(5)
C12 N2 C8 118.6(7)
C12 N2 Zn2 129.4(5)
C8 N2 Zn2 111.9(5)
C6 N3 C21 118.8(7)
C6 N3 Zn1 112.0(6)
C21 N3 Zn1 129.2(6)
C13 N4 C22 119.2(7)
C13 N4 Zn2 113.1(6)
C22 N4 Zn2 127.2(6)
N1 C1 C2 121.4(8)
N1 C1 C6 114.7(7)
C2 C1 C6 123.9(8)
C1 C2 C3 119.1(9)
C1 C2 H2A 120.5
C3 C2 H2A 120.5
C4 C3 C2 119.8(8)
C4 C3 H3A 120.1
C2 C3 H3A 120.1
C3 C4 C5 118.3(8)
C3 C4 H4A 120.9
C5 C4 H4A 120.9
N1 C5 O1 112.5(7)
N1 C5 C4 123.1(8)
O1 C5 C4 124.4(8)
N3 C6 C1 120.5(7)
N3 C6 H6A 119.8
C1 C6 H6A 119.8
O1 C7 H7A 109.5
O1 C7 H7B 109.5
H7A C7 H7B 109.5
O1 C7 H7C 109.5
H7A C7 H7C 109.5
H7B C7 H7C 109.5
N2 C8 C9 122.0(8)
N2 C8 C13 115.1(7)
C9 C8 C13 122.9(8)
C8 C9 C10 118.1(8)
C8 C9 H9A 121.0
C10 C9 H9A 121.0
C11 C10 C9 120.8(9)
C11 C10 H10A 119.6
C9 C10 H10A 119.6
C10 C11 C12 117.6(8)
C10 C11 H11A 121.2
C12 C11 H11A 121.2
N2 C12 O2 112.5(7)
N2 C12 C11 122.9(8)
O2 C12 C11 124.6(8)
N4 C13 C8 120.0(8)
N4 C13 H13A 120.0
C8 C13 H13A 120.0
O2 C14 H14A 109.5
O2 C14 H14B 109.5
H14A C14 H14B 109.5
O2 C14 H14C 109.5
H14A C14 H14C 109.5
H14B C14 H14C 109.5
C16 C15 C20 117.3(8)
C16 C15 C21 122.0(8)
C20 C15 C21 120.7(8)
C17 C16 C15 122.6(8)
C17 C16 H16A 118.7
C15 C16 H16A 118.7
C16 C17 C18 118.6(7)
C16 C17 C22 121.1(8)
C18 C17 C22 120.2(8)
C17 C18 C19 120.8(9)
C17 C18 H18A 119.6
C19 C18 H18A 119.6
C20 C19 C18 120.0(8)
C20 C19 H19A 120.0
C18 C19 H19A 120.0
C19 C20 C15 120.6(8)
C19 C20 H20A 119.7
C15 C20 H20A 119.7
N3 C21 C15 113.8(7)
N3 C21 H21A 108.8
C15 C21 H21A 108.8
N3 C21 H21B 108.8
C15 C21 H21B 108.8
H21A C21 H21B 107.7
N4 C22 C17 111.5(6)
N4 C22 H22A 109.3
C17 C22 H22A 109.3
N4 C22 H22B 109.3
C17 C22 H22B 109.3
H22A C22 H22B 108.0

loop_
_geom_bond_atom_site_label_1
_geom_bond_atom_site_label_2
_geom_bond_distance
Zn1 N1 2.065(6)
Zn1 N3 2.078(6)
Zn1 Cl2 2.196(2)
Zn1 Cl1 2.218(2)
Zn2 N2 2.073(6)
Zn2 N4 2.071(6)
Zn2 Cl3 2.185(2)
Zn2 Cl4 2.203(2)
O1 C5 1.347(9)
O1 C7 1.438(8)
O2 C12 1.347(9)
O2 C14 1.437(9)
N1 C5 1.325(9)
N1 C1 1.356(9)
N2 C12 1.307(9)
N2 C8 1.359(9)
N3 C6 1.262(9)
N3 C21 1.467(10)
N4 C13 1.259(10)
N4 C22 1.474(9)
C1 C2 1.369(10)
C1 C6 1.460(10)
C2 C3 1.387(12)
C2 H2A 0.9300
C3 C4 1.355(11)
C3 H3A 0.9300
C4 C5 1.384(10)
C4 H4A 0.9300
C6 H6A 0.9300
C7 H7A 0.9600
C7 H7B 0.9600
C7 H7C 0.9600
C8 C9 1.375(11)
C8 C13 1.453(11)
C9 C10 1.372(12)
C9 H9A 0.9300
C10 C11 1.362(12)
C10 H10A 0.9300
C11 C12 1.400(10)
C11 H11A 0.9300
C13 H13A 0.9300
C14 H14A 0.9600
C14 H14B 0.9600
C14 H14C 0.9600
C15 C16 1.383(10)
C15 C20 1.389(11)
C15 C21 1.485(11)
C16 C17 1.374(11)
C16 H16A 0.9300
C17 C18 1.354(11)
C17 C22 1.511(10)
C18 C19 1.380(12)
C18 H18A 0.9300
C19 C20 1.372(13)
C19 H19A 0.9300
C20 H20A 0.9300
C21 H21A 0.9700
C21 H21B 0.9700
C22 H22A 0.9700
C22 H22B 0.9700
